data_1543917
loop_
_publ_author_name
'Klimczuk, T.'
'Xie, Weiwei'
'Winiarski, M.J.'
'Koziol, R.'
'Litzbarski, L.S.'
'Luo, Huixia'
'Cava, R.J.'

_publ_section_title
;
 Crystal structure and physical properties of new Ca2TGe3 (T = Pd and Pt)
 germanides
;
_journal_coden_ASTM JSSCBI
_journal_name_full 'Journal of Solid State Chemistry'
_journal_page_first 95
_journal_page_last 100
_journal_paper_doi 10.1016/j.jssc.2016.07.029
_journal_volume 243
_journal_year 2016
_chemical_formula_structural 'Ca2 Pt Ge3'
_chemical_formula_sum 'Ca2 Ge3 Pt'
_space_group_IT_number 191
_symmetry_cell_setting hexagonal
_symmetry_Int_Tables_number 191
_symmetry_space_group_name_Hall '-P 6 2'
_symmetry_space_group_name_H-M 'P 6/m m m'
_cell_angle_alpha 90
_cell_angle_beta 90
_cell_angle_gamma 120
_cell_formula_units_Z 2
_cell_length_a 8.4520(1)
_cell_length_b 8.4520(1)
_cell_length_c 4.2188(1)
_cell_volume 260.999(8)
_refine_ls_R_factor_all 0.1180
_cod_data_source_file Ca2PtGe3_COD.cif
_cod_data_source_block Ca2PtGe3
_cod_depositor_comments 'Correction of wrong journal name.'
_cod_original_cell_volume 261
_cod_database_code 1543917

loop_
_symmetry_equiv_pos_site_id
_symmetry_equiv_pos_as_xyz
1 '-x, -x+y, -z'
2 'x-y, -y, -z'
3 'y, x, -z'
4 '-x+y, -x, -z'
5 '-y, x-y, -z'
6 'x, y, -z'
7 'x, x-y, -z'
8 '-x+y, y, -z'
9 '-y, -x, -z'
10 'x-y, x, -z'
11 'y, -x+y, -z'
12 '-x, -y, -z'
13 'x, x-y, z'
14 '-x+y, y, z'
15 '-y, -x, z'
16 'x-y, x, z'
17 'y, -x+y, z'
18 '-x, -y, z'
19 '-x, -x+y, z'
20 'x-y, -y, z'
21 'y, x, z'
22 '-x+y, -x, z'
23 '-y, x-y, z'
24 'x, y, z'

loop_
_atom_site_label
_atom_site_type_symbol
_atom_site_symmetry_multiplicity
_atom_site_Wyckoff_symbol
_atom_site_fract_x
_atom_site_fract_y
_atom_site_fract_z
_atom_site_occupancy
_atom_site_attached_hydrogens
_atom_site_U_iso_or_equiv
Ca1 Ca0+ 1 b 0 0 0.5 1. 0 0
Ca2 Ca0+ 3 g 0.5 0.5 0 1. 0 0
Pt1 Pt0+ 2 c 0.3333 0.6667 0 1. 0 0
Ge1 Ge0+ 6 l 0.1650(2) 0.3300(2) 0 1. 0 0

loop_
_atom_type_symbol
_atom_type_oxidation_number
Ca0+ 0
Pt0+ 0
Ge0+ 0
